data_4350033
loop_
_publ_author_name
'Wu, Hui'
'Li, Jianzhe'
'Yang, Dawei'
'Tong, Peng'
'Zhao, Jinfeng'
'Wang, Baomin'
'Qu, Jingping'

_publ_section_title
;
 CO2 fixation and transformation on a thiolate-bridged dicobalt scaffold
 under oxidising conditions
;
_journal_issue 8
_journal_name_full 'Inorganic Chemistry Frontiers'
_journal_page_first 2185
_journal_paper_doi 10.1039/C9QI00423H
_journal_volume 6
_journal_year 2019
_chemical_formula_sum 'C26 H43 B Co2 F4 O3 S2'
_chemical_formula_weight 672.39
_space_group_crystal_system monoclinic
_space_group_IT_number 14
_space_group_name_Hall '-P 2yn'
_space_group_name_H-M_alt 'P 1 21/n 1'
_atom_sites_solution_hydrogens geom
_audit_creation_method SHELXL-2014/7
_audit_update_record
;
2019-04-04 deposited with the CCDC.	2019-07-15 downloaded from the CCDC.
;
_cell_angle_alpha 90
_cell_angle_beta 96.7756(16)
_cell_angle_gamma 90
_cell_formula_units_Z 4
_cell_length_a 8.4551(6)
_cell_length_b 13.8353(11)
_cell_length_c 25.1199(19)
_cell_measurement_reflns_used 9856
_cell_measurement_temperature 173(2)
_cell_measurement_theta_max 29.0445
_cell_measurement_theta_min 2.6494
_cell_volume 2918.0(4)
_computing_cell_refinement 'Bruker SAINT'
_computing_data_collection 'Bruker APEX2'
_computing_data_reduction 'Bruker SAINT'
_computing_molecular_graphics 'Bruker SHELXTL'
_computing_publication_material 'Bruker SHELXTL'
_computing_structure_refinement 'SHELXL-2014 (Sheldrick 2014)'
_computing_structure_solution 'SHELXS-97 (Sheldrick 2008)'
_diffrn_ambient_temperature 173(2)
_diffrn_measured_fraction_theta_full 0.999
_diffrn_measured_fraction_theta_max 0.999
_diffrn_measurement_device_type 'Bruker APEX-II CCD'
_diffrn_measurement_method '\f and \w scans'
_diffrn_radiation_type MoK\a
_diffrn_radiation_wavelength 0.71073
_diffrn_reflns_av_R_equivalents 0.0410
_diffrn_reflns_av_unetI/netI 0.0169
_diffrn_reflns_Laue_measured_fraction_full 0.999
_diffrn_reflns_Laue_measured_fraction_max 0.999
_diffrn_reflns_limit_h_max 10
_diffrn_reflns_limit_h_min -10
_diffrn_reflns_limit_k_max 16
_diffrn_reflns_limit_k_min -16
_diffrn_reflns_limit_l_max 29
_diffrn_reflns_limit_l_min -29
_diffrn_reflns_number 63745
_diffrn_reflns_point_group_measured_fraction_full 0.999
_diffrn_reflns_point_group_measured_fraction_max 0.999
_diffrn_reflns_theta_full 24.998
_diffrn_reflns_theta_max 24.998
_diffrn_reflns_theta_min 2.649
_exptl_absorpt_coefficient_mu 1.332
_exptl_absorpt_correction_type empirical
_exptl_absorpt_process_details SADABS
_exptl_crystal_colour black
_exptl_crystal_density_diffrn 1.531
_exptl_crystal_description block
_exptl_crystal_F_000 1400
_exptl_crystal_size_max 0.320
_exptl_crystal_size_mid 0.260
_exptl_crystal_size_min 0.200
_exptl_transmission_factor_max 0.7458
_exptl_transmission_factor_min 0.6061
_refine_diff_density_max 1.369
_refine_diff_density_min -1.552
_refine_diff_density_rms 0.115
_refine_ls_extinction_method none
_refine_ls_goodness_of_fit_ref 1.026
_refine_ls_hydrogen_treatment 'riding mode'
_refine_ls_matrix_type full
_refine_ls_number_parameters 343
_refine_ls_number_reflns 5127
_refine_ls_number_restraints 1249
_refine_ls_restrained_S_all 4.418
_refine_ls_R_factor_all 0.0578
_refine_ls_R_factor_gt 0.0536
_refine_ls_shift/su_max 0.003
_refine_ls_shift/su_mean 0.000
_refine_ls_structure_factor_coef Fsqd
_refine_ls_weighting_details 'w=1/[\s^2^(Fo^2^)+(0.0635P)^2^+17.9779P] where P=(Fo^2^+2Fc^2^)/3'
_refine_ls_weighting_scheme calc
_refine_ls_wR_factor_gt 0.1375
_refine_ls_wR_factor_ref 0.1401
_reflns_Friedel_coverage 0.000
_reflns_number_gt 4733
_reflns_number_total 5127
_reflns_threshold_expression 'I > 2\s(I)'
_cod_data_source_file c9qi00423h2.cif
_cod_data_source_block 1
_cod_original_sg_symbol_H-M 'P 21/n'
_cod_database_code 4350033
_shelx_shelxl_version_number 2014/7
_shelx_space_group_comment
;
The symmetry employed for this shelxl refinement is uniquely defined
by the following loop, which should always be used as a source of
symmetry information in preference to the above space-group names.
They are only intended as comments.
;
_shelx_estimated_absorpt_t_min 0.675
_shelx_estimated_absorpt_t_max 0.776

loop_
_space_group_symop_operation_xyz
'x, y, z'
'-x+1/2, y+1/2, -z+1/2'
'-x, -y, -z'
'x-1/2, -y-1/2, z-1/2'

loop_
_atom_site_label
_atom_site_type_symbol
_atom_site_fract_x
_atom_site_fract_y
_atom_site_fract_z
_atom_site_U_iso_or_equiv
_atom_site_adp_type
_atom_site_occupancy
_atom_site_site_symmetry_order
_atom_site_calc_flag
_atom_site_refinement_flags_posn
_atom_site_refinement_flags_adp
Co1 Co 0.58655(6) 0.39476(4) 0.14886(2) 0.01375(16) Uani 1 1 d . .
Co2 Co 0.57734(6) 0.18552(4) 0.09484(2) 0.01541(16) Uani 1 1 d . .
S1 S 0.67556(12) 0.33133(7) 0.07548(4) 0.0165(2) Uani 1 1 d . .
S2 S 0.40458(12) 0.27698(7) 0.13407(4) 0.0171(2) Uani 1 1 d . .
O1 O 0.7297(4) 0.3171(2) 0.19870(11) 0.0195(6) Uani 1 1 d . .
O3 O 0.8613(4) 0.1925(2) 0.23806(12) 0.0238(7) Uani 1 1 d . .
O2 O 0.7227(4) 0.1690(2) 0.16088(12) 0.0210(6) Uani 1 1 d . .
C13 C 0.6463(5) 0.5359(3) 0.13073(17) 0.0189(8) Uani 1 1 d . U
C14 C 0.6882(5) 0.5185(3) 0.18584(17) 0.0178(8) Uani 1 1 d . U
C25 C 0.7646(5) 0.2292(3) 0.19683(17) 0.0185(8) Uani 1 1 d . U
C3 C 0.4003(6) 0.0919(3) 0.0616(2) 0.0279(9) Uani 1 1 d . U
C15 C 0.5465(5) 0.4913(3) 0.20899(17) 0.0193(8) Uani 1 1 d . U
C23 C 0.8932(5) 0.3227(3) 0.08883(19) 0.0249(9) Uani 1 1 d . U
H23A H 0.9297 0.3587 0.1221 0.030 Uiso 1 1 calc R U
H23B H 0.9237 0.2541 0.0947 0.030 Uiso 1 1 calc R U
C5 C 0.6653(6) 0.0588(3) 0.0640(2) 0.0288(10) Uani 1 1 d . U
C19 C 0.8521(5) 0.5262(3) 0.21515(19) 0.0258(10) Uani 1 1 d . U
H19A H 0.8490 0.5105 0.2530 0.039 Uiso 1 1 calc R U
H19B H 0.9230 0.4810 0.1996 0.039 Uiso 1 1 calc R U
H19C H 0.8917 0.5923 0.2120 0.039 Uiso 1 1 calc R U
C17 C 0.3794(6) 0.5320(4) 0.06570(19) 0.0298(11) Uani 1 1 d . U
H17A H 0.4490 0.5474 0.0383 0.045 Uiso 1 1 calc R U
H17B H 0.3204 0.4725 0.0557 0.045 Uiso 1 1 calc R U
H17C H 0.3043 0.5852 0.0684 0.045 Uiso 1 1 calc R U
C20 C 0.5419(6) 0.4664(3) 0.26662(18) 0.0268(10) Uani 1 1 d . U
H20A H 0.6497 0.4699 0.2857 0.040 Uiso 1 1 calc R U
H20B H 0.4726 0.5121 0.2826 0.040 Uiso 1 1 calc R U
H20C H 0.5003 0.4007 0.2694 0.040 Uiso 1 1 calc R U
C16 C 0.2457(5) 0.4816(4) 0.1738(2) 0.0302(11) Uani 1 1 d . U
H16A H 0.1826 0.4877 0.1387 0.045 Uiso 1 1 calc R U
H16B H 0.2291 0.4174 0.1887 0.045 Uiso 1 1 calc R U
H16C H 0.2122 0.5311 0.1981 0.045 Uiso 1 1 calc R U
C12 C 0.4784(5) 0.5181(3) 0.11872(17) 0.0196(8) Uani 1 1 d . U
C2 C 0.4625(6) 0.1503(3) 0.02184(19) 0.0294(9) Uani 1 1 d . U
C4 C 0.5258(6) 0.0381(3) 0.08784(18) 0.0263(9) Uani 1 1 d . U
C18 C 0.7570(6) 0.5713(3) 0.09279(19) 0.0272(10) Uani 1 1 d . U
H18A H 0.6989 0.5775 0.0568 0.041 Uiso 1 1 calc R U
H18B H 0.7999 0.6345 0.1048 0.041 Uiso 1 1 calc R U
H18C H 0.8447 0.5253 0.0919 0.041 Uiso 1 1 calc R U
C21 C 0.3834(6) 0.2248(4) 0.19982(19) 0.0285(9) Uani 1 1 d . U
H21A H 0.4543 0.1679 0.2054 0.034 Uiso 1 1 calc R U
H21B H 0.4198 0.2730 0.2278 0.034 Uiso 1 1 calc R U
C10 C 0.8244(7) 0.0146(5) 0.0823(3) 0.0466(15) Uani 1 1 d . U
H10A H 0.8143 -0.0299 0.1121 0.070 Uiso 1 1 calc R U
H10B H 0.8623 -0.0210 0.0525 0.070 Uiso 1 1 calc R U
H10C H 0.9007 0.0657 0.0942 0.070 Uiso 1 1 calc R U
C1 C 0.6278(6) 0.1250(4) 0.0232(2) 0.0302(10) Uani 1 1 d . U
C11 C 0.4174(5) 0.4948(3) 0.16795(18) 0.0202(8) Uani 1 1 d . U
C7 C 0.3753(9) 0.2188(4) -0.0165(2) 0.0516(17) Uani 1 1 d . U
H7A H 0.4499 0.2482 -0.0388 0.077 Uiso 1 1 calc R U
H7B H 0.2924 0.1839 -0.0394 0.077 Uiso 1 1 calc R U
H7C H 0.3262 0.2694 0.0034 0.077 Uiso 1 1 calc R U
C26 C 0.9064(7) 0.2553(4) 0.2837(2) 0.0367(12) Uani 1 1 d . U
H26A H 0.9767 0.2201 0.3109 0.055 Uiso 1 1 calc R U
H26B H 0.9623 0.3121 0.2720 0.055 Uiso 1 1 calc R U
H26C H 0.8106 0.2760 0.2990 0.055 Uiso 1 1 calc R U
C9 C 0.5124(9) -0.0316(4) 0.1330(2) 0.0490(16) Uani 1 1 d . U
H9A H 0.6170 -0.0601 0.1444 0.074 Uiso 1 1 calc R U
H9B H 0.4746 0.0027 0.1632 0.074 Uiso 1 1 calc R U
H9C H 0.4368 -0.0829 0.1208 0.074 Uiso 1 1 calc R U
C24 C 0.9761(6) 0.3628(4) 0.0432(2) 0.0354(12) Uani 1 1 d . U
H24A H 1.0917 0.3567 0.0520 0.053 Uiso 1 1 calc R U
H24B H 0.9420 0.3266 0.0103 0.053 Uiso 1 1 calc R U
H24C H 0.9481 0.4311 0.0377 0.053 Uiso 1 1 calc R U
C8 C 0.2365(7) 0.0923(5) 0.0655(3) 0.0561(18) Uani 1 1 d . U
H8A H 0.1843 0.1402 0.0406 0.084 Uiso 1 1 calc R U
H8B H 0.1924 0.0281 0.0563 0.084 Uiso 1 1 calc DR U
H8C H 0.2182 0.1087 0.1022 0.084 Uiso 1 1 calc R U
F4 F 0.5139(9) 0.2473(4) 0.3316(2) 0.130(3) Uani 1 1 d . .
F3 F 0.3518(8) 0.3576(4) 0.3579(3) 0.137(3) Uani 1 1 d . .
F2 F 0.4947(8) 0.2745(8) 0.4163(2) 0.164(4) Uani 1 1 d . .
B1 B 0.4196(9) 0.2732(5) 0.3678(3) 0.0396(15) Uani 1 1 d . .
C22 C 0.2237(10) 0.1955(9) 0.2070(3) 0.105(4) Uani 1 1 d . U
H22A H 0.2226 0.1685 0.2430 0.157 Uiso 1 1 calc R U
H22B H 0.1526 0.2516 0.2026 0.157 Uiso 1 1 calc R U
H22C H 0.1872 0.1463 0.1802 0.157 Uiso 1 1 calc R U
F1 F 0.3088(13) 0.2075(6) 0.3742(4) 0.193(5) Uani 1 1 d . .
C6 C 0.7268(9) 0.1609(5) -0.0134(2) 0.0564(18) Uani 1 1 d . U
H6A H 0.6670 0.2069 -0.0377 0.085 Uiso 1 1 calc R U
H6B H 0.8187 0.1936 0.0062 0.085 Uiso 1 1 calc R U
H6C H 0.7638 0.1073 -0.0342 0.085 Uiso 1 1 calc DR U

loop_
_atom_site_aniso_label
_atom_site_aniso_U_11
_atom_site_aniso_U_22
_atom_site_aniso_U_33
_atom_site_aniso_U_23
_atom_site_aniso_U_13
_atom_site_aniso_U_12
Co1 0.0153(3) 0.0122(3) 0.0135(3) -0.0009(2) 0.0008(2) -0.0005(2)
Co2 0.0163(3) 0.0137(3) 0.0159(3) -0.0032(2) 0.0004(2) -0.0020(2)
S1 0.0178(5) 0.0164(5) 0.0154(5) -0.0021(4) 0.0025(4) -0.0028(4)
S2 0.0163(5) 0.0160(5) 0.0189(5) -0.0013(4) 0.0024(4) -0.0021(4)
O1 0.0242(16) 0.0160(15) 0.0172(15) -0.0006(11) -0.0019(12) 0.0014(12)
O3 0.0285(17) 0.0193(15) 0.0209(16) -0.0001(13) -0.0079(13) 0.0022(13)
O2 0.0232(16) 0.0170(15) 0.0213(15) -0.0026(12) -0.0030(12) 0.0009(12)
C13 0.0240(19) 0.0122(17) 0.0205(18) -0.0017(15) 0.0027(15) -0.0008(15)
C14 0.0215(19) 0.0123(17) 0.0194(18) -0.0025(15) 0.0018(15) -0.0022(15)
C25 0.0195(17) 0.0171(17) 0.0190(17) 0.0005(15) 0.0032(14) -0.0018(15)
C3 0.027(2) 0.0237(19) 0.032(2) -0.0148(17) 0.0003(17) -0.0058(17)
C15 0.0236(19) 0.0147(18) 0.0196(19) -0.0032(15) 0.0035(16) 0.0006(16)
C23 0.0225(18) 0.0249(18) 0.0276(19) -0.0042(16) 0.0042(16) -0.0024(16)
C5 0.029(2) 0.023(2) 0.033(2) -0.0152(18) -0.0035(18) -0.0010(17)
C19 0.023(2) 0.024(2) 0.029(2) -0.0042(19) -0.0049(19) -0.0025(18)
C17 0.033(3) 0.029(3) 0.026(2) 0.002(2) -0.006(2) 0.005(2)
C20 0.038(3) 0.026(2) 0.017(2) -0.0024(18) 0.0059(19) 0.000(2)
C16 0.020(2) 0.029(3) 0.043(3) -0.007(2) 0.008(2) 0.0019(19)
C12 0.0239(18) 0.0135(17) 0.0206(18) -0.0010(15) -0.0007(15) 0.0017(15)
C2 0.043(2) 0.0177(18) 0.0243(19) -0.0068(16) -0.0111(17) 0.0003(17)
C4 0.037(2) 0.0165(19) 0.023(2) -0.0074(16) -0.0044(17) -0.0045(17)
C18 0.036(3) 0.022(2) 0.025(2) 0.0030(19) 0.009(2) -0.003(2)
C21 0.0313(19) 0.0295(19) 0.0253(19) 0.0038(17) 0.0055(16) -0.0045(17)
C10 0.036(3) 0.044(3) 0.057(4) -0.021(3) -0.005(3) 0.010(3)
C1 0.039(2) 0.025(2) 0.027(2) -0.0147(17) 0.0096(18) -0.0123(18)
C11 0.0220(18) 0.0148(17) 0.0235(19) -0.0039(15) 0.0015(15) 0.0021(15)
C7 0.076(5) 0.034(3) 0.038(3) -0.003(3) -0.023(3) 0.007(3)
C26 0.051(3) 0.029(3) 0.026(3) -0.003(2) -0.012(2) 0.004(2)
C9 0.083(5) 0.031(3) 0.032(3) 0.002(2) -0.001(3) -0.011(3)
C24 0.026(3) 0.041(3) 0.041(3) -0.006(2) 0.015(2) -0.008(2)
C8 0.038(3) 0.055(4) 0.074(5) -0.031(3) 0.001(3) -0.007(3)
F4 0.207(7) 0.119(5) 0.083(4) 0.051(3) 0.098(4) 0.107(5)
F3 0.160(6) 0.103(4) 0.175(6) 0.072(4) 0.129(5) 0.077(4)
F2 0.108(5) 0.314(12) 0.069(4) -0.042(5) 0.004(3) 0.072(6)
B1 0.060(4) 0.030(3) 0.031(3) 0.001(3) 0.013(3) 0.007(3)
C22 0.064(5) 0.192(11) 0.061(5) 0.050(6) 0.015(4) -0.057(6)
F1 0.281(11) 0.115(6) 0.202(9) -0.055(6) 0.118(8) -0.125(7)
C6 0.088(5) 0.049(4) 0.036(3) -0.019(3) 0.023(3) -0.022(4)

loop_
_atom_type_symbol
_atom_type_description
_atom_type_scat_dispersion_real
_atom_type_scat_dispersion_imag
_atom_type_scat_source
C C 0.0033 0.0016 'International Tables Vol C Tables 4.2.6.8 and 6.1.1.4'
H H 0.0000 0.0000 'International Tables Vol C Tables 4.2.6.8 and 6.1.1.4'
B B 0.0013 0.0007 'International Tables Vol C Tables 4.2.6.8 and 6.1.1.4'
O O 0.0106 0.0060 'International Tables Vol C Tables 4.2.6.8 and 6.1.1.4'
F F 0.0171 0.0103 'International Tables Vol C Tables 4.2.6.8 and 6.1.1.4'
S S 0.1246 0.1234 'International Tables Vol C Tables 4.2.6.8 and 6.1.1.4'
Co Co 0.3494 0.9721 'International Tables Vol C Tables 4.2.6.8 and 6.1.1.4'

loop_
_geom_angle_atom_site_label_1
_geom_angle_atom_site_label_2
_geom_angle_atom_site_label_3
_geom_angle
O1 Co1 C12 155.99(15)
O1 Co1 C15 91.69(15)
C12 Co1 C15 68.08(17)
O1 Co1 C13 120.50(15)
C12 Co1 C13 40.83(17)
C15 Co1 C13 67.65(17)
O1 Co1 C14 88.54(14)
C12 Co1 C14 67.75(17)
C15 Co1 C14 40.58(16)
C13 Co1 C14 39.54(16)
O1 Co1 C11 127.32(15)
C12 Co1 C11 40.59(17)
C15 Co1 C11 39.65(17)
C13 Co1 C11 67.59(17)
C14 Co1 C11 67.08(17)
O1 Co1 S2 93.87(9)
C12 Co1 S2 106.12(13)
C15 Co1 S2 114.90(12)
C13 Co1 S2 145.63(12)
C14 Co1 S2 155.47(12)
C11 Co1 S2 92.55(12)
O1 Co1 S1 93.94(9)
C12 Co1 S1 101.59(13)
C15 Co1 S1 161.28(12)
C13 Co1 S1 94.20(12)
C14 Co1 S1 121.69(12)
C11 Co1 S1 138.73(13)
S2 Co1 S1 82.53(4)
O2 Co2 C2 157.31(16)
O2 Co2 C1 121.01(18)
C2 Co2 C1 41.0(2)
O2 Co2 C3 128.15(17)
C2 Co2 C3 40.8(2)
C1 Co2 C3 67.19(19)
O2 Co2 C4 93.49(16)
C2 Co2 C4 67.48(18)
C1 Co2 C4 66.13(19)
C3 Co2 C4 39.16(19)
O2 Co2 C5 90.03(16)
C2 Co2 C5 67.49(19)
C1 Co2 C5 38.8(2)
C3 Co2 C5 66.36(19)
C4 Co2 C5 39.5(2)
O2 Co2 S2 94.00(9)
C2 Co2 S2 105.36(15)
C1 Co2 S2 144.97(16)
C3 Co2 S2 93.00(14)
C4 Co2 S2 116.56(14)
C5 Co2 S2 156.04(14)
O2 Co2 S1 94.42(9)
C2 Co2 S1 99.71(14)
C1 Co2 S1 93.15(14)
C3 Co2 S1 137.43(15)
C4 Co2 S1 158.96(14)
C5 Co2 S1 120.97(15)
S2 Co2 S1 82.29(4)
C23 S1 Co1 107.51(15)
C23 S1 Co2 106.79(16)
Co1 S1 Co2 90.28(4)
C21 S2 Co1 105.98(16)
C21 S2 Co2 108.17(17)
Co1 S2 Co2 90.75(4)
C25 O1 Co1 129.7(3)
C25 O3 C26 117.5(3)
C25 O2 Co2 129.1(3)
C14 C13 C12 107.7(4)
C14 C13 C18 125.4(4)
C12 C13 C18 126.8(4)
C14 C13 Co1 70.4(2)
C12 C13 Co1 68.0(2)
C18 C13 Co1 129.3(3)
C13 C14 C15 108.4(4)
C13 C14 C19 125.7(4)
C15 C14 C19 125.9(4)
C13 C14 Co1 70.1(2)
C15 C14 Co1 69.3(2)
C19 C14 Co1 126.0(3)
O2 C25 O1 128.8(4)
O2 C25 O3 113.6(4)
O1 C25 O3 117.6(4)
C4 C3 C2 108.0(4)
C4 C3 C8 132.3(6)
C2 C3 C8 119.6(5)
C4 C3 Co2 70.8(3)
C2 C3 Co2 67.8(3)
C8 C3 Co2 129.9(4)
C11 C15 C14 107.7(4)
C11 C15 C20 127.6(4)
C14 C15 C20 124.7(4)
C11 C15 Co1 70.6(2)
C14 C15 Co1 70.1(2)
C20 C15 Co1 125.6(3)
C24 C23 S1 112.3(3)
C1 C5 C4 108.6(4)
C1 C5 C10 128.0(5)
C4 C5 C10 123.4(5)
C1 C5 Co2 70.1(3)
C4 C5 Co2 70.2(3)
C10 C5 Co2 125.1(3)
C11 C12 C13 107.7(4)
C11 C12 C17 125.2(4)
C13 C12 C17 126.7(4)
C11 C12 Co1 71.5(2)
C13 C12 Co1 71.1(2)
C17 C12 Co1 128.0(3)
C3 C2 C1 106.4(4)
C3 C2 C7 128.2(5)
C1 C2 C7 125.3(5)
C3 C2 Co2 71.4(3)
C1 C2 Co2 71.2(3)
C7 C2 Co2 125.6(4)
C3 C4 C5 108.5(4)
C3 C4 C9 125.2(5)
C5 C4 C9 126.2(5)
C3 C4 Co2 70.0(3)
C5 C4 Co2 70.2(3)
C9 C4 Co2 126.6(3)
C22 C21 S2 114.6(4)
C5 C1 C2 108.4(4)
C5 C1 C6 128.1(6)
C2 C1 C6 123.5(6)
C5 C1 Co2 71.1(3)
C2 C1 Co2 67.8(3)
C6 C1 Co2 128.6(4)
C15 C11 C12 108.2(4)
C15 C11 C16 127.1(4)
C12 C11 C16 124.7(4)
C15 C11 Co1 69.7(2)
C12 C11 Co1 68.0(2)
C16 C11 Co1 130.2(3)
F2 B1 F3 108.5(7)
F2 B1 F4 112.2(7)
F3 B1 F4 113.3(6)
F2 B1 F1 99.8(8)
F3 B1 F1 109.5(8)
F4 B1 F1 112.8(7)

loop_
_geom_bond_atom_site_label_1
_geom_bond_atom_site_label_2
_geom_bond_distance
Co1 O1 1.956(3)
Co1 C12 2.039(4)
Co1 C15 2.074(4)
Co1 C13 2.081(4)
Co1 C14 2.084(4)
Co1 C11 2.086(4)
Co1 S2 2.2419(11)
Co1 S1 2.2499(11)
Co2 O2 1.958(3)
Co2 C2 2.031(5)
Co2 C1 2.075(5)
Co2 C3 2.078(4)
Co2 C4 2.088(4)
Co2 C5 2.089(5)
Co2 S2 2.2463(12)
Co2 S1 2.2564(11)
S1 C23 1.835(5)
S2 C21 1.830(5)
O1 C25 1.253(5)
O3 C25 1.342(5)
O3 C26 1.453(6)
O2 C25 1.250(5)
C13 C14 1.409(6)
C13 C12 1.438(6)
C13 C18 1.495(6)
C14 C15 1.442(6)
C14 C19 1.494(6)
C3 C4 1.396(7)
C3 C2 1.432(7)
C3 C8 1.399(8)
C15 C11 1.411(6)
C15 C20 1.493(6)
C23 C24 1.519(7)
C5 C1 1.385(7)
C5 C4 1.413(7)
C5 C10 1.500(7)
C17 C12 1.499(6)
C16 C11 1.488(6)
C12 C11 1.431(6)
C2 C1 1.438(7)
C2 C7 1.483(7)
C4 C9 1.503(7)
C21 C22 1.442(8)
C1 C6 1.404(8)
F4 B1 1.327(8)
F3 B1 1.312(8)
F2 B1 1.306(9)
B1 F1 1.328(10)
